data_7021491
loop_
_publ_author_name
'Upmann, Daniel'
'Jones, Peter G.'

_publ_section_title
;
 Synthesis and X-ray structural characterization of the
 (chlorochalcogeno)phosphonium cations R2R'PSCl(+) and R2R'PSeCl(+) as
 their AuCl4(-) salts.
;
_journal_issue 21
_journal_name_full 'Dalton transactions (Cambridge, England : 2003)'
_journal_page_first 7526
_journal_page_last 7528
_journal_paper_doi 10.1039/c3dt50777g
_journal_volume 42
_journal_year 2013
_chemical_formula_sum 'C12 H26 Au Cl6 P Se'
_chemical_formula_weight 689.92
_space_group_IT_number 2
_symmetry_cell_setting triclinic
_symmetry_space_group_name_Hall '-P 1'
_symmetry_space_group_name_H-M 'P -1'
_atom_sites_solution_hydrogens geom
_atom_sites_solution_primary direct
_atom_sites_solution_secondary difmap
_audit_creation_method SHELXL-97
_cell_angle_alpha 74.398(2)
_cell_angle_beta 78.121(2)
_cell_angle_gamma 73.257(2)
_cell_formula_units_Z 2
_cell_length_a 8.5343(2)
_cell_length_b 9.7185(3)
_cell_length_c 14.0759(4)
_cell_measurement_reflns_used 34566
_cell_measurement_temperature 100(2)
_cell_measurement_theta_max 30.7647
_cell_measurement_theta_min 2.2408
_cell_volume 1066.30(5)
_computing_cell_refinement
;
CrysAlisPro, Oxford Diffraction Ltd.,
Version 1.171.35.11 (release 16-05-2011 CrysAlis171 .NET)
(compiled May 16 2011,17:55:39)
;
_computing_data_collection
;
CrysAlisPro, Oxford Diffraction Ltd.,
Version 1.171.35.11 (release 16-05-2011 CrysAlis171 .NET)
(compiled May 16 2011,17:55:39)
;
_computing_data_reduction
;
CrysAlisPro, Oxford Diffraction Ltd.,
Version 1.171.35.11 (release 16-05-2011 CrysAlis171 .NET)
(compiled May 16 2011,17:55:39)
;
_computing_molecular_graphics 'Bruker XP'
_computing_publication_material SHELXL-97
_computing_structure_refinement 'SHELXL-97 (Sheldrick, 1997)'
_computing_structure_solution 'SHELXS-97 (Sheldrick, 1990)'
_diffrn_ambient_temperature 100(2)
_diffrn_detector_area_resol_mean 16.1419
_diffrn_measured_fraction_theta_full 0.982
_diffrn_measured_fraction_theta_max 0.982
_diffrn_measurement_device_type 'Oxford Diffraction Xcalibur, Eos'
_diffrn_measurement_method '\w scan'
_diffrn_radiation_monochromator graphite
_diffrn_radiation_source 'Enhance (Mo) X-ray Source'
_diffrn_radiation_type MoK\a
_diffrn_radiation_wavelength 0.71073
_diffrn_reflns_av_R_equivalents 0.0402
_diffrn_reflns_av_sigmaI/netI 0.0171
_diffrn_reflns_limit_h_max 11
_diffrn_reflns_limit_h_min -12
_diffrn_reflns_limit_k_max 13
_diffrn_reflns_limit_k_min -13
_diffrn_reflns_limit_l_max 19
_diffrn_reflns_limit_l_min -19
_diffrn_reflns_number 75591
_diffrn_reflns_theta_full 30.03
_diffrn_reflns_theta_max 30.03
_diffrn_reflns_theta_min 2.25
_exptl_absorpt_coefficient_mu 9.424
_exptl_absorpt_correction_T_max 1.00000
_exptl_absorpt_correction_T_min 0.15130
_exptl_absorpt_correction_type multi-scan
_exptl_absorpt_process_details
;
CrysAlisPro, Oxford Diffraction Ltd.,
Version 1.171.35.11 (release 16-05-2011 CrysAlis171 .NET)
(compiled May 16 2011,17:55:39)
;
_exptl_crystal_colour red
_exptl_crystal_density_diffrn 2.149
_exptl_crystal_density_method 'not measured'
_exptl_crystal_description plate
_exptl_crystal_F_000 656
_exptl_crystal_size_max 0.40
_exptl_crystal_size_mid 0.25
_exptl_crystal_size_min 0.08
_refine_diff_density_max 1.849
_refine_diff_density_min -1.253
_refine_diff_density_rms 0.118
_refine_ls_extinction_method none
_refine_ls_goodness_of_fit_ref 1.091
_refine_ls_hydrogen_treatment constr
_refine_ls_matrix_type full
_refine_ls_number_parameters 235
_refine_ls_number_reflns 6107
_refine_ls_number_restraints 24
_refine_ls_restrained_S_all 1.097
_refine_ls_R_factor_all 0.0212
_refine_ls_R_factor_gt 0.0198
_refine_ls_shift/su_max 0.003
_refine_ls_shift/su_mean 0.000
_refine_ls_structure_factor_coef Fsqd
_refine_ls_weighting_details 'calc w=1/[\s^2^(Fo^2^)+(0.0174P)^2^+2.3512P] where P=(Fo^2^+2Fc^2^)/3'
_refine_ls_weighting_scheme calc
_refine_ls_wR_factor_gt 0.0452
_refine_ls_wR_factor_ref 0.0458
_reflns_number_gt 5903
_reflns_number_total 6107
_reflns_threshold_expression >2sigma(I)
_cod_data_source_file c3dt50777g.txt
_cod_data_source_block nils
_cod_original_cell_volume 1066.31(5)
_cod_original_sg_symbol_H-M P-1
_cod_database_code 7021491

loop_
_symmetry_equiv_pos_as_xyz
'x, y, z'
'-x, -y, -z'

loop_
_atom_site_label
_atom_site_type_symbol
_atom_site_fract_x
_atom_site_fract_y
_atom_site_fract_z
_atom_site_U_iso_or_equiv
_atom_site_adp_type
_atom_site_occupancy
_atom_site_symmetry_multiplicity
_atom_site_calc_flag
_atom_site_refinement_flags
_atom_site_disorder_assembly
_atom_site_disorder_group
Au1 Au 0.190088(11) 0.764547(9) 0.795877(6) 0.01280(3) Uani 1 1 d . . .
Se1 Se 0.31023(3) 0.58178(3) 0.693738(17) 0.01511(5) Uani 1 1 d . . .
Cl1 Cl 0.44411(8) 0.78058(7) 0.81290(5) 0.02115(13) Uani 1 1 d . . .
Cl2 Cl -0.06581(8) 0.75760(7) 0.77413(5) 0.01900(12) Uani 1 1 d . . .
Cl3 Cl 0.06714(8) 0.94493(7) 0.88594(5) 0.02098(12) Uani 1 1 d . . .
P1 P 0.43630(7) 0.37535(6) 0.79102(4) 0.00998(11) Uani 1 1 d . . .
C1 C 0.4876(3) 0.2413(3) 0.70855(18) 0.0145(4) Uani 1 1 d . . .
C2 C 0.2963(3) 0.3256(3) 0.90960(17) 0.0122(4) Uani 1 1 d . . .
C3 C 0.6212(3) 0.4055(3) 0.82273(19) 0.0147(5) Uani 1 1 d . . .
H3 H 0.5794 0.4926 0.8541 0.018 Uiso 1 1 calc R . .
C11 C 0.5491(4) 0.3147(3) 0.6007(2) 0.0232(6) Uani 1 1 d . . .
H11A H 0.5867 0.2408 0.5599 0.035 Uiso 1 1 calc R . .
H11B H 0.6409 0.3561 0.6010 0.035 Uiso 1 1 calc R . .
H11C H 0.4586 0.3936 0.5728 0.035 Uiso 1 1 calc R . .
C12 C 0.6250(3) 0.1067(3) 0.7467(2) 0.0197(5) Uani 1 1 d . . .
H12A H 0.5908 0.0634 0.8166 0.030 Uiso 1 1 calc R . .
H12B H 0.7267 0.1379 0.7411 0.030 Uiso 1 1 calc R . .
H12C H 0.6451 0.0334 0.7067 0.030 Uiso 1 1 calc R . .
C13 C 0.3344(4) 0.1911(3) 0.7054(2) 0.0201(5) Uani 1 1 d . . .
H13A H 0.3615 0.1280 0.6575 0.030 Uiso 1 1 calc R . .
H13B H 0.2452 0.2776 0.6849 0.030 Uiso 1 1 calc R . .
H13C H 0.2987 0.1357 0.7716 0.030 Uiso 1 1 calc R . .
C21 C 0.2967(3) 0.4236(3) 0.97906(18) 0.0154(5) Uani 1 1 d . . .
H21A H 0.2227 0.4006 1.0411 0.023 Uiso 1 1 calc R . .
H21B H 0.2586 0.5275 0.9463 0.023 Uiso 1 1 calc R . .
H21C H 0.4091 0.4052 0.9941 0.023 Uiso 1 1 calc R . .
C22 C 0.3539(3) 0.1624(3) 0.96192(19) 0.0164(5) Uani 1 1 d . . .
H22A H 0.4674 0.1422 0.9755 0.025 Uiso 1 1 calc R . .
H22B H 0.3498 0.0998 0.9188 0.025 Uiso 1 1 calc R . .
H22C H 0.2810 0.1414 1.0247 0.025 Uiso 1 1 calc R . .
C23 C 0.1177(3) 0.3544(3) 0.8902(2) 0.0173(5) Uani 1 1 d . . .
H23A H 0.0470 0.3306 0.9536 0.026 Uiso 1 1 calc R . .
H23B H 0.1140 0.2926 0.8464 0.026 Uiso 1 1 calc R . .
H23C H 0.0780 0.4585 0.8583 0.026 Uiso 1 1 calc R . .
C31 C 0.7423(4) 0.4522(3) 0.7309(2) 0.0240(6) Uani 1 1 d . . .
H31A H 0.8169 0.4975 0.7494 0.036 Uiso 1 1 calc R . .
H31B H 0.6805 0.5234 0.6794 0.036 Uiso 1 1 calc R . .
H31C H 0.8068 0.3654 0.7052 0.036 Uiso 1 1 calc R . .
C32 C 0.7134(3) 0.2816(3) 0.9007(2) 0.0192(5) Uani 1 1 d . . .
H32A H 0.7567 0.1917 0.8749 0.029 Uiso 1 1 calc R . .
H32B H 0.6371 0.2625 0.9622 0.029 Uiso 1 1 calc R . .
H32C H 0.8052 0.3116 0.9144 0.029 Uiso 1 1 calc R . .
C99 C 0.8899(9) 0.8176(8) 0.5186(5) 0.0273(16) Uani 0.524(4) 1 d PDU A 1
H99 H 0.9442 0.8317 0.5706 0.033 Uiso 0.524(4) 1 calc PR A 1
Cl4 Cl 0.6681(6) 0.8457(4) 0.5622(2) 0.0386(9) Uani 0.524(4) 1 d PDU A 1
Cl5 Cl 0.9374(3) 0.9395(2) 0.40555(12) 0.0433(7) Uani 0.524(4) 1 d PD A 1
Cl6 Cl 0.9692(2) 0.6339(3) 0.50482(14) 0.0419(6) Uani 0.524(4) 1 d PDU A 1
C99' C 0.8331(12) 0.8626(10) 0.5320(7) 0.030(2) Uani 0.476(4) 1 d PU A 2
H99' H 0.8683 0.8817 0.5898 0.036 Uiso 0.476(4) 1 calc PR A 2
Cl4' Cl 0.6570(10) 0.8366(9) 0.5641(6) 0.088(2) Uani 0.476(4) 1 d PU A 2
Cl5' Cl 0.8096(5) 1.0248(3) 0.43816(19) 0.0703(12) Uani 0.476(4) 1 d P A 2
Cl6' Cl 0.9810(3) 0.7175(4) 0.4928(3) 0.0581(8) Uani 0.476(4) 1 d PU A 2

loop_
_atom_site_aniso_label
_atom_site_aniso_U_11
_atom_site_aniso_U_22
_atom_site_aniso_U_33
_atom_site_aniso_U_23
_atom_site_aniso_U_13
_atom_site_aniso_U_12
Au1 0.01411(5) 0.00835(5) 0.01369(5) -0.00097(3) -0.00226(3) -0.00048(3)
Se1 0.01998(12) 0.01042(11) 0.01206(11) -0.00108(8) -0.00389(9) 0.00047(9)
Cl1 0.0173(3) 0.0139(3) 0.0333(3) -0.0075(2) -0.0038(2) -0.0033(2)
Cl2 0.0154(3) 0.0173(3) 0.0222(3) -0.0024(2) -0.0059(2) -0.0003(2)
Cl3 0.0215(3) 0.0152(3) 0.0252(3) -0.0090(2) 0.0004(2) -0.0012(2)
P1 0.0093(3) 0.0085(3) 0.0116(3) -0.0022(2) -0.0014(2) -0.0015(2)
C1 0.0172(11) 0.0120(11) 0.0151(11) -0.0054(9) -0.0015(9) -0.0031(9)
C2 0.0099(10) 0.0103(10) 0.0135(10) -0.0002(8) -0.0008(8) -0.0010(8)
C3 0.0113(10) 0.0151(11) 0.0203(12) -0.0070(9) -0.0018(9) -0.0047(9)
C11 0.0326(15) 0.0221(13) 0.0134(11) -0.0074(10) 0.0026(10) -0.0052(11)
C12 0.0188(12) 0.0149(12) 0.0252(13) -0.0096(10) -0.0038(10) 0.0015(10)
C13 0.0241(13) 0.0176(12) 0.0227(13) -0.0069(10) -0.0081(10) -0.0059(10)
C21 0.0158(11) 0.0150(11) 0.0132(10) -0.0037(9) -0.0006(9) -0.0010(9)
C22 0.0162(11) 0.0116(11) 0.0181(11) 0.0016(9) -0.0028(9) -0.0023(9)
C23 0.0093(10) 0.0184(12) 0.0220(12) -0.0008(10) -0.0019(9) -0.0036(9)
C31 0.0189(13) 0.0280(15) 0.0277(14) -0.0078(12) 0.0044(11) -0.0140(11)
C32 0.0110(11) 0.0204(13) 0.0271(13) -0.0085(10) -0.0079(10) 0.0013(9)
C99 0.027(4) 0.040(5) 0.017(3) 0.001(3) -0.004(3) -0.018(3)
Cl4 0.051(2) 0.0365(13) 0.0264(13) -0.0231(11) -0.0151(13) 0.0132(12)
Cl5 0.0655(14) 0.0525(13) 0.0209(7) 0.0107(7) -0.0126(7) -0.0412(11)
Cl6 0.0358(9) 0.0414(13) 0.0336(8) -0.0028(8) 0.0074(7) -0.0002(8)
C99' 0.038(5) 0.028(4) 0.019(3) -0.005(3) -0.003(3) 0.002(3)
Cl4' 0.055(3) 0.122(5) 0.078(4) -0.031(3) -0.011(3) 0.002(3)
Cl5' 0.142(3) 0.0371(13) 0.0465(13) 0.0140(10) -0.0562(18) -0.0360(17)
Cl6' 0.0432(12) 0.0572(19) 0.0750(18) -0.0432(16) -0.0055(11) 0.0103(13)

loop_
_atom_type_symbol
_atom_type_description
_atom_type_scat_dispersion_real
_atom_type_scat_dispersion_imag
_atom_type_scat_source
C C 0.0033 0.0016 'International Tables Vol C Tables 4.2.6.8 and 6.1.1.4'
H H 0.0000 0.0000 'International Tables Vol C Tables 4.2.6.8 and 6.1.1.4'
P P 0.1023 0.0942 'International Tables Vol C Tables 4.2.6.8 and 6.1.1.4'
Cl Cl 0.1484 0.1585 'International Tables Vol C Tables 4.2.6.8 and 6.1.1.4'
Se Se -0.0929 2.2259 'International Tables Vol C Tables 4.2.6.8 and 6.1.1.4'
Au Au -2.0133 8.8022 'International Tables Vol C Tables 4.2.6.8 and 6.1.1.4'

loop_
_geom_angle_atom_site_label_1
_geom_angle_atom_site_label_2
_geom_angle_atom_site_label_3
_geom_angle
Cl1 Au1 Cl2 177.64(2)
Cl1 Au1 Cl3 89.67(2)
Cl2 Au1 Cl3 89.66(2)
Cl1 Au1 Se1 92.333(18)
Cl2 Au1 Se1 88.235(17)
Cl3 Au1 Se1 176.854(18)
P1 Se1 Au1 107.618(18)
C3 P1 C1 112.97(11)
C3 P1 C2 108.46(11)
C1 P1 C2 114.19(11)
C3 P1 Se1 108.64(9)
C1 P1 Se1 101.79(8)
C2 P1 Se1 110.55(7)
C13 C1 C12 109.9(2)
C13 C1 C11 107.5(2)
C12 C1 C11 108.6(2)
C13 C1 P1 110.79(17)
C12 C1 P1 109.77(17)
C11 C1 P1 110.23(18)
C23 C2 C21 107.9(2)
C23 C2 C22 108.3(2)
C21 C2 C22 109.4(2)
C23 C2 P1 111.36(17)
C21 C2 P1 108.17(17)
C22 C2 P1 111.66(16)
C31 C3 C32 110.6(2)
C31 C3 P1 113.08(18)
C32 C3 P1 116.51(18)
Cl5 C99 Cl6 109.7(4)
Cl5 C99 Cl4 113.5(4)
Cl6 C99 Cl4 108.2(4)
Cl4' C99' Cl6' 114.6(7)
Cl4' C99' Cl5' 104.7(6)
Cl6' C99' Cl5' 112.2(5)

loop_
_geom_bond_atom_site_label_1
_geom_bond_atom_site_label_2
_geom_bond_distance
Au1 Cl1 2.2826(7)
Au1 Cl2 2.2889(6)
Au1 Cl3 2.3172(6)
Au1 Se1 2.4476(3)
Se1 P1 2.2232(6)
P1 C3 1.844(3)
P1 C1 1.874(2)
P1 C2 1.877(2)
C1 C13 1.533(4)
C1 C12 1.540(4)
C1 C11 1.548(4)
C2 C23 1.537(3)
C2 C21 1.538(3)
C2 C22 1.540(3)
C3 C31 1.532(4)
C3 C32 1.540(4)
C99 Cl5 1.759(7)
C99 Cl6 1.765(8)
C99 Cl4 1.830(8)
C99' Cl4' 1.551(13)
C99' Cl6' 1.730(8)
C99' Cl5' 1.754(9)
